data_7113662
loop_
_publ_author_name
'Iwata, Masatoshi'
'Okazaki, Masaaki'
'Tobita, Hiromi'

_publ_section_title
;
 Insertion of pyridine into an iron--silicon bond: structure of the product
 Cp*(CO)Fe{\h3(C,C,C)-C5H5NSiMe2NPh2}
;
_journal_coden_ASTM CHCOFS
_journal_issue 21
_journal_name_full
;
 Chemical Communications (Cambridge, United Kingdom)
;
_journal_page_first 2744
_journal_page_last 2745
_journal_paper_doi 10.1039/b308885e
_journal_year 2003
_chemical_formula_moiety 'C30 H36 Fe N2 O Si '
_chemical_formula_sum 'C30 H36 Fe N2 O Si'
_chemical_formula_weight 524.56
_space_group_IT_number 14
_symmetry_cell_setting monoclinic
_symmetry_Int_Tables_number 14
_symmetry_space_group_name_Hall '-P 2yab'
_symmetry_space_group_name_H-M 'P 1 21/a 1'
_cell_angle_alpha 90
_cell_angle_beta 109.099(2)
_cell_angle_gamma 90
_cell_formula_units_Z 4
_cell_length_a 17.1694(6)
_cell_length_b 9.0939(4)
_cell_length_c 18.5947(6)
_cell_measurement_reflns_used 21889
_cell_measurement_temperature 150.2
_cell_measurement_theta_max 27.5
_cell_measurement_theta_min 2.3
_cell_volume 2743.50(18)
_computing_cell_refinement PROCESS-AUTO
_computing_data_collection PROCESS-AUTO
_computing_data_reduction 'teXsan Ver. 1.11'
_computing_publication_material 'teXsan Ver. 1.11'
_computing_structure_refinement 'teXsan Ver. 1.10'
_computing_structure_solution 'DIRDIF94 (PATTY)'
_diffrn_detector_area_resol_mean 10.00
_diffrn_measured_fraction_theta_full 0.9965
_diffrn_measured_fraction_theta_max 0.9965
_diffrn_measurement_device_type 'Rigaku RAXIS-RAPID Imaging Plate'
_diffrn_measurement_method \w
_diffrn_radiation_type 'Mo K\a'
_diffrn_radiation_wavelength 0.7107
_diffrn_reflns_av_R_equivalents 0.056
_diffrn_reflns_limit_h_max 22
_diffrn_reflns_limit_h_min -22
_diffrn_reflns_limit_k_max 11
_diffrn_reflns_limit_k_min -11
_diffrn_reflns_limit_l_max 23
_diffrn_reflns_limit_l_min -24
_diffrn_reflns_number 26166
_diffrn_reflns_theta_full 27.46
_diffrn_reflns_theta_max 27.46
_exptl_absorpt_coefficient_mu 0.618
_exptl_absorpt_correction_T_max 0.901
_exptl_absorpt_correction_T_min 0.815
_exptl_absorpt_correction_type integration
_exptl_absorpt_process_details '(Higashi, 1999)'
_exptl_crystal_colour red
_exptl_crystal_density_diffrn 1.270
_exptl_crystal_density_method 'not measured'
_exptl_crystal_description unknown
_exptl_crystal_size_max 0.200
_exptl_crystal_size_mid 0.200
_exptl_crystal_size_min 0.200
_refine_diff_density_max 0.79
_refine_diff_density_min -0.71
_refine_ls_extinction_method none
_refine_ls_goodness_of_fit_ref 1.412
_refine_ls_hydrogen_treatment noref
_refine_ls_number_parameters 316
_refine_ls_number_reflns 4963
_refine_ls_R_factor_gt 0.0515
_refine_ls_shift/su_max 0.0009
_refine_ls_structure_factor_coef Fsqd
_refine_ls_weighting_details 'w = 1/[\s^2^(Fo^2^) + (0.06500(Max(Fo^2^,0) + 2Fc^2^)/3)^2^]'
_refine_ls_weighting_scheme calc
_refine_ls_wR_factor_ref 0.1320
_reflns_number_gt 4963
_reflns_number_total 6255
_reflns_threshold_expression F^2^>2.0\s(F^2^)
_cod_duplicate_entry 7104871
_cod_data_source_file b308885e.txt
_cod_data_source_block complex_3
_cod_original_cell_volume 2743.5(2)
_cod_original_formula_sum 'C30 H36 Fe N2 O Si '
_cod_database_code 7113662

loop_
_symmetry_equiv_pos_as_xyz
x,y,z
1/2-x,1/2+y,-z
-x,-y,-z
1/2+x,1/2-y,z

loop_
_atom_site_label
_atom_site_type_symbol
_atom_site_fract_x
_atom_site_fract_y
_atom_site_fract_z
_atom_site_U_iso_or_equiv
_atom_site_adp_type
_atom_site_occupancy
_atom_site_calc_flag
Fe1 Fe 0.12903(2) 0.20073(4) 0.13790(2) 0.0209(1) Uani 1.00 d
Si1 Si 0.33099(5) 0.01942(9) 0.32180(4) 0.0268(2) Uani 1.00 d
O1 O 0.2073(2) -0.0651(3) 0.1108(1) 0.0437(7) Uani 1.00 d
N1 N 0.3678(1) 0.1334(3) 0.4014(1) 0.0250(6) Uani 1.00 d
N2 N 0.2243(1) 0.0385(2) 0.2838(1) 0.0225(5) Uani 1.00 d
C1 C 0.3798(2) 0.0806(5) 0.2518(2) 0.0462(10) Uani 1.00 d
C2 C 0.3557(2) -0.1761(4) 0.3468(2) 0.0445(9) Uani 1.00 d
C3 C 0.4324(2) 0.2362(3) 0.4026(1) 0.0238(7) Uani 1.00 d
C4 C 0.4136(2) 0.3774(3) 0.3751(2) 0.0319(8) Uani 1.00 d
C5 C 0.4749(2) 0.4722(3) 0.3721(2) 0.0403(9) Uani 1.00 d
C6 C 0.5565(2) 0.4277(3) 0.3979(2) 0.0343(8) Uani 1.00 d
C7 C 0.5762(2) 0.2884(3) 0.4268(2) 0.0346(8) Uani 1.00 d
C8 C 0.5144(2) 0.1923(3) 0.4289(2) 0.0299(7) Uani 1.00 d
C9 C 0.3487(2) 0.1165(3) 0.4691(1) 0.0223(6) Uani 1.00 d
C10 C 0.3933(2) 0.1911(3) 0.5359(2) 0.0272(7) Uani 1.00 d
C11 C 0.3758(2) 0.1697(3) 0.6026(2) 0.0351(8) Uani 1.00 d
C12 C 0.3139(2) 0.0749(4) 0.6055(2) 0.0370(9) Uani 1.00 d
C13 C 0.2678(2) 0.0030(3) 0.5389(2) 0.0340(8) Uani 1.00 d
C14 C 0.2849(2) 0.0235(3) 0.4723(2) 0.0283(7) Uani 1.00 d
C15 C 0.1917(2) 0.1820(3) 0.2573(1) 0.0249(7) Uani 1.00 d
C16 C 0.1057(2) 0.2052(3) 0.2361(2) 0.0266(7) Uani 1.00 d
C17 C 0.0576(2) 0.0873(3) 0.1957(2) 0.0289(7) Uani 1.00 d
C18 C 0.0900(2) -0.0596(3) 0.2227(2) 0.0284(7) Uani 1.00 d
C19 C 0.1684(2) -0.0772(3) 0.2657(1) 0.0253(7) Uani 1.00 d
C20 C 0.1748(2) 0.0392(3) 0.1232(1) 0.0270(7) Uani 1.00 d
C21 C 0.0803(3) 0.4146(4) 0.1114(2) 0.047(1) Uani 1.00 d
C22 C 0.1627(2) 0.4163(3) 0.1181(2) 0.0400(9) Uani 1.00 d
C23 C 0.1745(2) 0.3195(4) 0.0646(2) 0.0350(8) Uani 1.00 d
C24 C 0.0966(2) 0.2548(3) 0.0229(2) 0.0358(8) Uani 1.00 d
C25 C 0.0375(2) 0.3153(4) 0.0521(2) 0.0468(10) Uani 1.00 d
C26 C 0.0417(5) 0.5153(6) 0.1550(3) 0.109(2) Uani 1.00 d
C27 C 0.2290(4) 0.5130(5) 0.1703(3) 0.084(2) Uani 1.00 d
C28 C 0.2531(3) 0.2912(6) 0.0474(3) 0.080(2) Uani 1.00 d
C29 C 0.0806(4) 0.1524(5) -0.0433(2) 0.092(2) Uani 1.00 d
C30 C -0.0530(3) 0.2888(7) 0.0269(4) 0.107(2) Uani 1.00 d
H1 H 0.3613 0.0204 0.2077 0.0555 Uiso 1.00 calc
H2 H 0.3649 0.1801 0.2380 0.0555 Uiso 1.00 calc
H3 H 0.4379 0.0735 0.2735 0.0555 Uiso 1.00 calc
H4 H 0.3337 -0.2356 0.3026 0.0545 Uiso 1.00 calc
H5 H 0.3316 -0.2055 0.3841 0.0545 Uiso 1.00 calc
H6 H 0.4135 -0.1889 0.3666 0.0545 Uiso 1.00 calc
H7 H 0.3578 0.4090 0.3580 0.0388 Uiso 1.00 calc
H8 H 0.4611 0.5684 0.3519 0.0485 Uiso 1.00 calc
H9 H 0.5988 0.4935 0.3958 0.0417 Uiso 1.00 calc
H10 H 0.6321 0.2580 0.4456 0.0414 Uiso 1.00 calc
H11 H 0.5283 0.0961 0.4486 0.0364 Uiso 1.00 calc
H12 H 0.4360 0.2570 0.5353 0.0329 Uiso 1.00 calc
H13 H 0.4068 0.2207 0.6475 0.0421 Uiso 1.00 calc
H14 H 0.3028 0.0594 0.6517 0.0444 Uiso 1.00 calc
H15 H 0.2243 -0.0608 0.5397 0.0406 Uiso 1.00 calc
H16 H 0.2531 -0.0273 0.4276 0.0340 Uiso 1.00 calc
H17 H 0.2291 0.2570 0.2830 0.0413 Uiso 1.00 calc
H18 H 0.0794 0.2943 0.2425 0.0413 Uiso 1.00 calc
H19 H 0.0011 0.1005 0.1731 0.0413 Uiso 1.00 calc
H20 H 0.0546 -0.1431 0.2092 0.0346 Uiso 1.00 calc
H21 H 0.1868 -0.1726 0.2851 0.0303 Uiso 1.00 calc
H22 H 0.0493 0.6155 0.1429 0.1131 Uiso 1.00 calc
H23 H -0.0157 0.4959 0.1412 0.1131 Uiso 1.00 calc
H24 H 0.0669 0.5010 0.2081 0.1131 Uiso 1.00 calc
H25 H 0.2511 0.5762 0.1396 0.0992 Uiso 1.00 calc
H26 H 0.2091 0.5693 0.2018 0.0992 Uiso 1.00 calc
H27 H 0.2741 0.4521 0.2002 0.0992 Uiso 1.00 calc
H28 H 0.2457 0.3177 -0.0042 0.0921 Uiso 1.00 calc
H29 H 0.2971 0.3427 0.0806 0.0921 Uiso 1.00 calc
H30 H 0.2649 0.1866 0.0523 0.0921 Uiso 1.00 calc
H31 H 0.0440 0.1981 -0.0874 0.1051 Uiso 1.00 calc
H32 H 0.1300 0.1267 -0.0511 0.1051 Uiso 1.00 calc
H33 H 0.0542 0.0652 -0.0328 0.1051 Uiso 1.00 calc
H34 H -0.0817 0.3790 0.0094 0.1207 Uiso 1.00 calc
H35 H -0.0680 0.2195 -0.0136 0.1207 Uiso 1.00 calc
H36 H -0.0687 0.2523 0.0681 0.1207 Uiso 1.00 calc

loop_
_atom_site_aniso_label
_atom_site_aniso_U_11
_atom_site_aniso_U_22
_atom_site_aniso_U_33
_atom_site_aniso_U_12
_atom_site_aniso_U_13
_atom_site_aniso_U_23
Fe1 0.0203(2) 0.0222(2) 0.0206(2) 0.0001(1) 0.0073(1) 0.0030(1)
Si1 0.0201(4) 0.0353(4) 0.0226(4) 0.0016(3) 0.0036(3) -0.0065(3)
O1 0.062(2) 0.039(1) 0.029(1) 0.018(1) 0.014(1) -0.0039(9)
N1 0.021(1) 0.031(1) 0.022(1) -0.0032(10) 0.0054(9) -0.0034(9)
N2 0.021(1) 0.022(1) 0.020(1) 0.0008(9) 0.0024(8) 0.0005(8)
C1 0.031(2) 0.081(3) 0.029(2) -0.009(2) 0.013(1) -0.015(2)
C2 0.031(2) 0.039(2) 0.051(2) 0.014(1) -0.003(1) -0.013(1)
C3 0.021(1) 0.027(1) 0.022(1) 0.000(1) 0.006(1) -0.0026(10)
C4 0.023(1) 0.030(2) 0.039(2) 0.010(1) 0.006(1) 0.002(1)
C5 0.037(2) 0.026(2) 0.055(2) 0.005(1) 0.011(1) 0.009(1)
C6 0.030(2) 0.030(2) 0.043(2) -0.004(1) 0.011(1) 0.002(1)
C7 0.022(1) 0.036(2) 0.044(2) 0.005(1) 0.008(1) 0.001(1)
C8 0.023(1) 0.025(1) 0.037(2) 0.004(1) 0.003(1) 0.005(1)
C9 0.021(1) 0.020(1) 0.025(1) 0.005(1) 0.0058(10) 0.0006(10)
C10 0.025(1) 0.027(1) 0.027(1) -0.001(1) 0.006(1) -0.006(1)
C11 0.041(2) 0.038(2) 0.026(1) 0.000(1) 0.010(1) -0.010(1)
C12 0.045(2) 0.045(2) 0.025(1) -0.002(1) 0.017(1) -0.004(1)
C13 0.034(2) 0.039(2) 0.032(2) -0.004(1) 0.014(1) -0.002(1)
C14 0.027(1) 0.030(1) 0.025(1) 0.000(1) 0.004(1) -0.001(1)
C15 0.027(1) 0.023(1) 0.023(1) -0.002(1) 0.006(1) -0.0017(10)
C16 0.030(1) 0.029(1) 0.025(1) 0.007(1) 0.013(1) 0.007(1)
C17 0.021(1) 0.036(2) 0.029(1) 0.000(1) 0.007(1) 0.010(1)
C18 0.027(1) 0.029(1) 0.026(1) -0.008(1) 0.003(1) 0.005(1)
C19 0.029(1) 0.024(1) 0.022(1) -0.002(1) 0.005(1) 0.0038(10)
C20 0.035(2) 0.029(1) 0.015(1) 0.000(1) 0.006(1) 0.0012(10)
C21 0.073(3) 0.033(2) 0.050(2) 0.022(2) 0.040(2) 0.022(1)
C22 0.062(2) 0.030(2) 0.027(2) -0.014(2) 0.013(1) 0.005(1)
C23 0.032(2) 0.047(2) 0.029(1) 0.000(1) 0.014(1) 0.015(1)
C24 0.048(2) 0.027(1) 0.024(1) -0.001(1) 0.000(1) 0.005(1)
C25 0.022(2) 0.054(2) 0.060(2) 0.004(1) 0.006(1) 0.042(2)
C26 0.187(6) 0.085(4) 0.098(4) 0.096(4) 0.104(4) 0.065(3)
C27 0.133(5) 0.047(2) 0.049(2) -0.045(3) -0.003(3) 0.005(2)
C28 0.053(3) 0.126(4) 0.080(3) 0.021(3) 0.047(2) 0.053(3)
C29 0.187(6) 0.044(2) 0.021(2) 0.009(3) 0.000(2) 0.003(2)
C30 0.030(2) 0.127(5) 0.138(5) -0.006(3) -0.006(3) 0.106(4)

loop_
_atom_type_symbol
_atom_type_description
_atom_type_scat_dispersion_real
_atom_type_scat_dispersion_imag
_atom_type_scat_source
C C 0.003 0.002
;International Tables for Crystallography
(1992, Vol. C, Tables 4.2.6.8 and 6.1.1.1)
;
H H 0.000 0.000
;International Tables for Crystallography
(1992, Vol. C, Table 6.1.1.2)
;
Fe Fe 0.346 0.844
;International Tables for Crystallography
(1992, Vol. C, Tables 4.2.6.8 and 6.1.1.1)
;
N N 0.006 0.003
;International Tables for Crystallography
(1992, Vol. C, Tables 4.2.6.8 and 6.1.1.1)
;
Si Si 0.082 0.070
;International Tables for Crystallography
(1992, Vol. C, Tables 4.2.6.8 and 6.1.1.1)
;
O O 0.011 0.006
;International Tables for Crystallography
(1992, Vol. C, Tables 4.2.6.8 and 6.1.1.1)
;

loop_
_geom_angle_atom_site_label_1
_geom_angle_atom_site_label_2
_geom_angle_atom_site_label_3
_geom_angle
_geom_angle_publ_flag
C15 FE1 C16 39.8(1) yes
C15 FE1 C17 67.4(1) yes
C15 FE1 C20 89.8(1) yes
C15 FE1 C21 110.0(1) yes
C15 FE1 C22 100.5(1) yes
C15 FE1 C23 123.6(1) yes
C15 FE1 C24 163.9(1) yes
C15 FE1 C25 145.3(1) yes
C16 FE1 C17 39.7(1) yes
C16 FE1 C20 113.6(1) yes
C16 FE1 C21 90.7(1) yes
C16 FE1 C22 106.8(1) yes
C16 FE1 C23 145.1(1) yes
C16 FE1 C24 150.3(1) yes
C16 FE1 C25 111.1(1) yes
C17 FE1 C20 92.0(1) yes
C17 FE1 C21 108.2(1) yes
C17 FE1 C22 140.3(1) yes
C17 FE1 C23 167.9(1) yes
C17 FE1 C24 128.6(1) yes
C17 FE1 C25 102.1(1) yes
C20 FE1 C21 155.8(1) yes
C20 FE1 C22 126.6(1) yes
C20 FE1 C23 92.9(1) yes
C20 FE1 C24 91.2(1) yes
C20 FE1 C25 124.3(2) yes
C21 FE1 C22 38.2(1) yes
C21 FE1 C23 64.8(1) yes
C21 FE1 C24 65.9(1) yes
C21 FE1 C25 39.6(2) yes
C22 FE1 C23 38.8(1) yes
C22 FE1 C24 66.3(1) yes
C22 FE1 C25 65.7(1) yes
C23 FE1 C24 40.3(1) yes
C23 FE1 C25 66.1(1) yes
C24 FE1 C25 39.2(1) yes
N1 SI1 N2 109.0(1) yes
N1 SI1 C1 107.2(1) yes
N1 SI1 C2 111.6(1) yes
N2 SI1 C1 110.0(1) yes
N2 SI1 C2 108.8(1) yes
C1 SI1 C2 110.2(2) yes
SI1 N1 C3 117.5(2) yes
SI1 N1 C9 124.5(2) yes
C3 N1 C9 117.3(2) yes
SI1 N2 C15 118.0(2) yes
SI1 N2 C19 125.0(2) yes
C15 N2 C19 116.3(2) yes
N1 C3 C4 120.7(2) yes
N1 C3 C8 120.2(3) yes
C4 C3 C8 119.0(3) yes
C3 C4 C5 120.6(3) yes
C4 C5 C6 120.3(3) yes
C5 C6 C7 119.7(3) yes
C6 C7 C8 120.0(3) yes
C3 C8 C7 120.4(3) yes
N1 C9 C10 121.3(2) yes
N1 C9 C14 121.2(2) yes
C10 C9 C14 117.5(3) yes
C9 C10 C11 120.7(3) yes
C10 C11 C12 121.1(3) yes
C11 C12 C13 118.6(3) yes
C12 C13 C14 120.6(3) yes
C9 C14 C13 121.4(3) yes
FE1 C15 N2 115.7(2) yes
FE1 C15 C16 64.8(1) yes
N2 C15 C16 119.0(2) yes
FE1 C16 C15 75.4(2) yes
FE1 C16 C17 75.8(2) yes
C15 C16 C17 114.3(2) yes
FE1 C17 C16 64.5(2) yes
FE1 C17 C18 113.2(2) yes
C16 C17 C18 114.7(2) yes
C17 C18 C19 120.6(2) yes
N2 C19 C18 122.5(2) yes
FE1 C20 O1 176.3(3) yes
FE1 C21 C22 70.9(2) yes
FE1 C21 C25 70.3(2) yes
FE1 C21 C26 130.0(2) yes
C22 C21 C25 109.2(3) yes
C22 C21 C26 124.1(5) yes
C25 C21 C26 126.3(5) yes
FE1 C22 C21 70.9(2) yes
FE1 C22 C23 69.5(2) yes
FE1 C22 C27 128.3(2) yes
C21 C22 C23 108.3(3) yes
C21 C22 C27 126.8(4) yes
C23 C22 C27 124.9(4) yes
FE1 C23 C22 71.7(2) yes
FE1 C23 C24 70.0(2) yes
FE1 C23 C28 127.2(2) yes
C22 C23 C24 108.5(3) yes
C22 C23 C28 127.6(4) yes
C24 C23 C28 123.8(4) yes
FE1 C24 C23 69.7(2) yes
FE1 C24 C25 71.4(2) yes
FE1 C24 C29 127.8(2) yes
C23 C24 C25 107.1(3) yes
C23 C24 C29 126.0(4) yes
C25 C24 C29 126.8(4) yes
FE1 C25 C21 70.2(2) yes
FE1 C25 C24 69.3(2) yes
FE1 C25 C30 126.9(2) yes
C21 C25 C24 106.9(3) yes
C21 C25 C30 124.4(5) yes
C24 C25 C30 128.6(5) yes

loop_
_geom_bond_atom_site_label_1
_geom_bond_atom_site_label_2
_geom_bond_distance
_geom_bond_publ_flag
FE1 C15 2.134(3) yes
FE1 C16 1.995(3) yes
FE1 C17 2.141(3) yes
FE1 C20 1.730(3) yes
FE1 C21 2.111(3) yes
FE1 C22 2.110(3) yes
FE1 C23 2.082(3) yes
FE1 C24 2.085(3) yes
FE1 C25 2.112(3) yes
SI1 N1 1.747(2) yes
SI1 N2 1.742(2) yes
SI1 C1 1.850(4) yes
SI1 C2 1.852(4) yes
O1 C20 1.161(4) yes
N1 C3 1.444(4) yes
N1 C9 1.410(4) yes
N2 C15 1.442(3) yes
N2 C19 1.390(3) yes
C3 C4 1.381(4) yes
C3 C8 1.389(4) yes
C4 C5 1.375(4) yes
C5 C6 1.385(4) yes
C6 C7 1.375(4) yes
C7 C8 1.386(4) yes
C9 C10 1.402(4) yes
C9 C14 1.400(4) yes
C10 C11 1.383(4) yes
C11 C12 1.382(5) yes
C12 C13 1.394(4) yes
C13 C14 1.376(4) yes
C15 C16 1.413(4) yes
C16 C17 1.412(4) yes
C17 C18 1.471(4) yes
C18 C19 1.332(4) yes
C21 C22 1.380(5) yes
C21 C25 1.429(6) yes
C21 C26 1.511(6) yes
C22 C23 1.393(5) yes
C22 C27 1.512(5) yes
C23 C24 1.435(4) yes
C23 C28 1.506(5) yes
C24 C25 1.410(5) yes
C24 C29 1.495(5) yes
C25 C30 1.489(5) yes
